data_4312425
loop_
_publ_author_name
'Zuzanna T. Cygan'
'Jeff W. Kampf'
'Mark M. Banaszak Holl'

_publ_section_title
;
 Reactions of Palladium Germylene Complexes: Formation of Sulfide Bridges
;
_journal_name_full 'Inorganic Chemistry'
_journal_page_first 7219
_journal_page_last 7226
_journal_paper_doi 10.1021/ic034613z
_journal_volume 42
_journal_year 2003
_chemical_formula_sum 'C42 H68 Ge N2 O P2 Pd S Si4'
_chemical_formula_weight 1002.33
_chemical_name_systematic
;
 ?
;
_space_group_IT_number 15
_symmetry_cell_setting monoclinic
_symmetry_space_group_name_Hall '-C 2yc'
_symmetry_space_group_name_H-M 'C 1 2/c 1'
_atom_sites_solution_hydrogens geom
_atom_sites_solution_primary direct
_atom_sites_solution_secondary difmap
_audit_creation_method SHELXL-97
_cell_angle_alpha 90.00
_cell_angle_beta 106.421(2)
_cell_angle_gamma 90.00
_cell_formula_units_Z 8
_cell_length_a 38.3831(19)
_cell_length_b 12.1176(5)
_cell_length_c 22.3611(11)
_cell_measurement_temperature 158(2)
_cell_volume 9976.2(8)
_computing_cell_refinement 'Bruker SMART'
_computing_data_collection 'Bruker SMART'
_computing_data_reduction 'Bruker SHELXTL'
_computing_molecular_graphics 'Bruker SHELXTL'
_computing_publication_material 'Bruker SHELXTL'
_computing_structure_refinement 'Bruker SHELXTL'
_computing_structure_solution 'Bruker SHELXTL'
_diffrn_ambient_temperature 158(2)
_diffrn_measured_fraction_theta_full 0.997
_diffrn_measured_fraction_theta_max 0.997
_diffrn_measurement_device_type 'CCD area detector'
_diffrn_measurement_method 'phi and omega scans'
_diffrn_radiation_monochromator graphite
_diffrn_radiation_source 'fine-focus sealed tube'
_diffrn_radiation_type MoK\a
_diffrn_radiation_wavelength 0.71073
_diffrn_reflns_av_R_equivalents 0.0254
_diffrn_reflns_av_sigmaI/netI 0.0171
_diffrn_reflns_limit_h_max 49
_diffrn_reflns_limit_h_min -51
_diffrn_reflns_limit_k_max 16
_diffrn_reflns_limit_k_min -16
_diffrn_reflns_limit_l_max 29
_diffrn_reflns_limit_l_min -29
_diffrn_reflns_number 126271
_diffrn_reflns_theta_full 28.30
_diffrn_reflns_theta_max 28.30
_diffrn_reflns_theta_min 3.30
_exptl_absorpt_coefficient_mu 1.197
_exptl_absorpt_correction_T_max 0.706
_exptl_absorpt_correction_T_min 0.584
_exptl_absorpt_correction_type multi-scan
_exptl_crystal_colour yellow
_exptl_crystal_density_diffrn 1.335
_exptl_crystal_density_method 'not measured'
_exptl_crystal_description plate
_exptl_crystal_F_000 4176
_exptl_crystal_size_max 0.40
_exptl_crystal_size_mid 0.44
_exptl_crystal_size_min 0.58
_refine_diff_density_max 0.436
_refine_diff_density_min -0.363
_refine_diff_density_rms 0.053
_refine_ls_extinction_method none
_refine_ls_goodness_of_fit_ref 1.067
_refine_ls_hydrogen_treatment mixed
_refine_ls_matrix_type full
_refine_ls_number_parameters 544
_refine_ls_number_reflns 12351
_refine_ls_number_restraints 20
_refine_ls_restrained_S_all 1.068
_refine_ls_R_factor_all 0.0279
_refine_ls_R_factor_gt 0.0229
_refine_ls_shift/su_max 0.001
_refine_ls_shift/su_mean 0.000
_refine_ls_structure_factor_coef Fsqd
_refine_ls_weighting_details 'calc w=1/[\s^2^(Fo^2^)+(0.0236P)^2^+11.9786P] where P=(Fo^2^+2Fc^2^)/3'
_refine_ls_weighting_scheme calc
_refine_ls_wR_factor_gt 0.0568
_refine_ls_wR_factor_ref 0.0588
_reflns_number_gt 10918
_reflns_number_total 12351
_reflns_threshold_expression >2sigma(I)
_cod_data_source_file ic034613zsi20030603_125230_3.cif
_cod_data_source_block 7
_cod_depositor_comments
;
The following automatic conversions were performed:

'_symmetry_cell_setting' value 'Monoclinic' changed to 'monoclinic'
according to the built-in table from CIF Core dictionary named
'cif_core.dic' version 2.4.1 from 2010-06-29.

Automatic conversion script
Id: cif_fix_values 1646 2011-03-28 12:23:43Z adriana 
;
_cod_database_code 4312425

loop_
_symmetry_equiv_pos_as_xyz
'x, y, z'
'-x, y, -z+1/2'
'x+1/2, y+1/2, z'
'-x+1/2, y+1/2, -z+1/2'
'-x, -y, -z'
'x, -y, z-1/2'
'-x+1/2, -y+1/2, -z'
'x+1/2, -y+1/2, z-1/2'

loop_
_atom_site_label
_atom_site_type_symbol
_atom_site_fract_x
_atom_site_fract_y
_atom_site_fract_z
_atom_site_U_iso_or_equiv
_atom_site_adp_type
_atom_site_occupancy
_atom_site_symmetry_multiplicity
_atom_site_calc_flag
_atom_site_refinement_flags
_atom_site_disorder_assembly
_atom_site_disorder_group
S1 S 0.172224(10) 0.36943(3) 0.182096(19) 0.02416(8) Uani 1 1 d . . .
Ge1 Ge 0.120589(4) 0.446725(13) 0.130706(7) 0.01899(4) Uani 1 1 d . . .
Pd1 Pd 0.174901(3) 0.556677(9) 0.153338(5) 0.01948(3) Uani 1 1 d . . .
P1 P 0.166785(10) 0.73568(3) 0.123512(19) 0.02163(8) Uani 1 1 d . . .
P2 P 0.233528(10) 0.61005(3) 0.210894(19) 0.02256(8) Uani 1 1 d . . .
Si1 Si 0.099592(12) 0.47178(4) 0.25631(2) 0.02793(10) Uani 1 1 d . . .
Si2 Si 0.042851(11) 0.51707(4) 0.13423(2) 0.02604(9) Uani 1 1 d . . .
Si3 Si 0.111202(12) 0.40097(4) -0.00857(2) 0.02743(10) Uani 1 1 d . . .
Si4 Si 0.086996(12) 0.22861(4) 0.06960(2) 0.02655(10) Uani 1 1 d . . .
N1 N 0.08631(3) 0.46883(11) 0.17461(6) 0.0232(3) Uani 1 1 d . . .
N2 N 0.09896(3) 0.36528(11) 0.05854(6) 0.0229(3) Uani 1 1 d . . .
C1 C 0.17906(4) 0.77334(14) 0.05324(8) 0.0256(3) Uani 1 1 d . . .
C2 C 0.17601(5) 0.88260(15) 0.03242(9) 0.0360(4) Uani 1 1 d . . .
H2A H 0.1667 0.9372 0.0543 0.043 Uiso 1 1 calc R . .
C3 C 0.18637(6) 0.91183(19) -0.01956(10) 0.0470(5) Uani 1 1 d . . .
H3A H 0.1839 0.9862 -0.0336 0.056 Uiso 1 1 calc R . .
C4 C 0.20022(7) 0.8338(2) -0.05124(10) 0.0529(6) Uani 1 1 d . . .
H4A H 0.2071 0.8541 -0.0874 0.064 Uiso 1 1 calc R . .
C5 C 0.20418(7) 0.7262(2) -0.03056(11) 0.0542(6) Uani 1 1 d . . .
H5A H 0.2144 0.6728 -0.0518 0.065 Uiso 1 1 calc R . .
C6 C 0.19325(5) 0.69538(16) 0.02162(9) 0.0374(4) Uani 1 1 d . . .
H6A H 0.1956 0.6208 0.0353 0.045 Uiso 1 1 calc R . .
C7 C 0.12395(4) 0.80676(13) 0.11589(8) 0.0269(3) Uani 1 1 d . . .
C8 C 0.11499(5) 0.84300(15) 0.16870(10) 0.0374(4) Uani 1 1 d . . .
H8A H 0.1320 0.8352 0.2086 0.045 Uiso 1 1 calc R . .
C9 C 0.08120(6) 0.89069(17) 0.16322(13) 0.0495(6) Uani 1 1 d . . .
H9A H 0.0755 0.9168 0.1994 0.059 Uiso 1 1 calc R . .
C10 C 0.05615(5) 0.90011(17) 0.10592(13) 0.0509(6) Uani 1 1 d . . .
H10A H 0.0330 0.9316 0.1026 0.061 Uiso 1 1 calc R . .
C11 C 0.06449(5) 0.86410(16) 0.05349(12) 0.0466(5) Uani 1 1 d . . .
H11A H 0.0471 0.8710 0.0139 0.056 Uiso 1 1 calc R . .
C12 C 0.09829(5) 0.81749(15) 0.05798(10) 0.0356(4) Uani 1 1 d . . .
H12A H 0.1039 0.7929 0.0214 0.043 Uiso 1 1 calc R . .
C13 C 0.20097(4) 0.81363(13) 0.18377(8) 0.0269(3) Uani 1 1 d . . .
H13A H 0.2022 0.8907 0.1698 0.032 Uiso 1 1 calc R . .
H13B H 0.1939 0.8150 0.2231 0.032 Uiso 1 1 calc R . .
C14 C 0.23808(4) 0.75799(13) 0.19481(8) 0.0263(3) Uani 1 1 d . . .
H14A H 0.2559 0.7930 0.2306 0.032 Uiso 1 1 calc R . .
H14B H 0.2469 0.7666 0.1575 0.032 Uiso 1 1 calc R . .
C15 C 0.27342(4) 0.54430(14) 0.19768(8) 0.0254(3) Uani 1 1 d . . .
C16 C 0.30860(5) 0.58750(16) 0.22049(9) 0.0346(4) Uani 1 1 d . . .
H16A H 0.3125 0.6535 0.2444 0.042 Uiso 1 1 calc R . .
C17 C 0.33776(5) 0.53375(18) 0.20815(10) 0.0398(4) Uani 1 1 d . . .
H17A H 0.3615 0.5633 0.2236 0.048 Uiso 1 1 calc R . .
C18 C 0.33240(5) 0.43736(17) 0.17345(10) 0.0391(4) Uani 1 1 d . . .
H18A H 0.3525 0.4010 0.1651 0.047 Uiso 1 1 calc R . .
C19 C 0.29780(5) 0.39414(17) 0.15095(9) 0.0370(4) Uani 1 1 d . . .
H19A H 0.2941 0.3278 0.1274 0.044 Uiso 1 1 calc R . .
C20 C 0.26831(5) 0.44767(15) 0.16274(8) 0.0306(4) Uani 1 1 d . . .
H20A H 0.2446 0.4180 0.1468 0.037 Uiso 1 1 calc R . .
C21 C 0.23968(4) 0.60308(13) 0.29498(7) 0.0244(3) Uani 1 1 d . . .
C22 C 0.26705(5) 0.65943(17) 0.33852(9) 0.0384(4) Uani 1 1 d . . .
H22A H 0.2842 0.7017 0.3249 0.046 Uiso 1 1 calc R . .
C23 C 0.26945(6) 0.6544(2) 0.40146(9) 0.0465(5) Uani 1 1 d . . .
H23A H 0.2883 0.6931 0.4306 0.056 Uiso 1 1 calc R . .
C24 C 0.24478(5) 0.59374(18) 0.42212(9) 0.0397(4) Uani 1 1 d . . .
H24A H 0.2464 0.5911 0.4653 0.048 Uiso 1 1 calc R . .
C25 C 0.21766(5) 0.53688(19) 0.37967(9) 0.0420(5) Uani 1 1 d . . .
H25A H 0.2005 0.4951 0.3936 0.050 Uiso 1 1 calc R . .
C26 C 0.21535(5) 0.54060(16) 0.31667(9) 0.0349(4) Uani 1 1 d . . .
H26A H 0.1969 0.4999 0.2879 0.042 Uiso 1 1 calc R . .
C27 C 0.13022(5) 0.35770(17) 0.29674(9) 0.0380(4) Uani 1 1 d . . .
H27A H 0.1536 0.3634 0.2875 0.057 Uiso 1 1 calc R . .
H27B H 0.1190 0.2864 0.2821 0.057 Uiso 1 1 calc R . .
H27C H 0.1340 0.3637 0.3418 0.057 Uiso 1 1 calc R . .
C28 C 0.12230(5) 0.60693(17) 0.28375(9) 0.0405(4) Uani 1 1 d . . .
H28A H 0.1404 0.6226 0.2615 0.061 Uiso 1 1 calc R . .
H28B H 0.1343 0.6030 0.3286 0.061 Uiso 1 1 calc R . .
H28C H 0.1041 0.6658 0.2755 0.061 Uiso 1 1 calc R . .
C29 C 0.05899(5) 0.4527(2) 0.28648(10) 0.0473(5) Uani 1 1 d . . .
H29A H 0.0425 0.5154 0.2736 0.071 Uiso 1 1 calc R . .
H29B H 0.0670 0.4483 0.3321 0.071 Uiso 1 1 calc R . .
H29C H 0.0464 0.3844 0.2694 0.071 Uiso 1 1 calc R . .
C30 C 0.00770(4) 0.40701(16) 0.12609(9) 0.0341(4) Uani 1 1 d . . .
H30A H 0.0131 0.3457 0.1016 0.051 Uiso 1 1 calc R . .
H30B H -0.0163 0.4373 0.1049 0.051 Uiso 1 1 calc R . .
H30C H 0.0078 0.3803 0.1675 0.051 Uiso 1 1 calc R . .
C31 C 0.02875(5) 0.64062(16) 0.17279(10) 0.0402(4) Uani 1 1 d . . .
H31A H 0.0496 0.6897 0.1884 0.060 Uiso 1 1 calc R . .
H31B H 0.0199 0.6162 0.2076 0.060 Uiso 1 1 calc R . .
H31C H 0.0094 0.6803 0.1424 0.060 Uiso 1 1 calc R . .
C32 C 0.04108(5) 0.56502(17) 0.05444(9) 0.0371(4) Uani 1 1 d . . .
H32A H 0.0432 0.5014 0.0286 0.056 Uiso 1 1 calc R . .
H32B H 0.0612 0.6161 0.0567 0.056 Uiso 1 1 calc R . .
H32C H 0.0180 0.6028 0.0360 0.056 Uiso 1 1 calc R . .
C33 C 0.15956(5) 0.36572(19) -0.00246(10) 0.0432(5) Uani 1 1 d . . .
H33A H 0.1755 0.3981 0.0357 0.065 Uiso 1 1 calc R . .
H33B H 0.1660 0.3952 -0.0387 0.065 Uiso 1 1 calc R . .
H33C H 0.1625 0.2853 -0.0011 0.065 Uiso 1 1 calc R . .
C34 C 0.10597(5) 0.55164(15) -0.02623(8) 0.0331(4) Uani 1 1 d . . .
H34A H 0.0801 0.5701 -0.0411 0.050 Uiso 1 1 calc R . .
H34B H 0.1178 0.5700 -0.0585 0.050 Uiso 1 1 calc R . .
H34C H 0.1173 0.5939 0.0116 0.050 Uiso 1 1 calc R . .
C35 C 0.08155(6) 0.32709(18) -0.07768(9) 0.0433(5) Uani 1 1 d . . .
H35A H 0.0560 0.3436 -0.0814 0.065 Uiso 1 1 calc R . .
H35B H 0.0856 0.2474 -0.0724 0.065 Uiso 1 1 calc R . .
H35C H 0.0875 0.3515 -0.1155 0.065 Uiso 1 1 calc R . .
C36 C 0.04079(5) 0.19235(16) 0.01730(9) 0.0361(4) Uani 1 1 d . . .
H36A H 0.0236 0.2513 0.0189 0.054 Uiso 1 1 calc R . .
H36B H 0.0326 0.1230 0.0313 0.054 Uiso 1 1 calc R . .
H36C H 0.0421 0.1838 -0.0256 0.054 Uiso 1 1 calc R . .
C37 C 0.08586(5) 0.20078(15) 0.15109(9) 0.0375(4) Uani 1 1 d . . .
H37A H 0.1101 0.2130 0.1798 0.056 Uiso 1 1 calc R . .
H37B H 0.0785 0.1241 0.1545 0.056 Uiso 1 1 calc R . .
H37C H 0.0684 0.2506 0.1618 0.056 Uiso 1 1 calc R . .
C38 C 0.12080(5) 0.12879(16) 0.05507(11) 0.0432(5) Uani 1 1 d . . .
H38A H 0.1449 0.1456 0.0829 0.065 Uiso 1 1 calc R . .
H38B H 0.1213 0.1349 0.0116 0.065 Uiso 1 1 calc R . .
H38C H 0.1139 0.0536 0.0631 0.065 Uiso 1 1 calc R . .
O99 O 0.0531(3) 0.8609(9) -0.1327(9) 0.194(14) Uani 0.50 1 d PD A 1
C96 C 0.0865(2) 0.9158(10) -0.1292(6) 0.158(6) Uani 0.50 1 d PD A 1
H96A H 0.1040 0.8643 -0.1393 0.190 Uiso 0.50 1 calc PR A 1
H96B H 0.0973 0.9461 -0.0870 0.190 Uiso 0.50 1 calc PR A 1
C97 C 0.07716(19) 1.0033(10) -0.1746(6) 0.119(4) Uani 0.50 1 d PD A 1
H97A H 0.0761 0.9760 -0.2168 0.143 Uiso 0.50 1 calc PR A 1
H97B H 0.0949 1.0646 -0.1636 0.143 Uiso 0.50 1 calc PR A 1
C98 C 0.0417(2) 1.0377(7) -0.1713(5) 0.115(4) Uani 0.50 1 d PD A 1
H98A H 0.0439 1.0962 -0.1395 0.138 Uiso 0.50 1 calc PR A 1
H98B H 0.0270 1.0662 -0.2121 0.138 Uiso 0.50 1 calc PR A 1
C99 C 0.02551(18) 0.9403(11) -0.1543(6) 0.179(7) Uani 0.50 1 d PD A 1
H99A H 0.0139 0.9578 -0.1211 0.215 Uiso 0.50 1 calc PR A 1
H99B H 0.0067 0.9113 -0.1908 0.215 Uiso 0.50 1 calc PR A 1
O89 O 0.0553(3) 0.9832(5) -0.2142(2) 0.134(3) Uani 0.50 1 d PD B 2
C86 C 0.0548(3) 0.8722(4) -0.1975(3) 0.111(3) Uani 0.50 1 d PD B 2
H86A H 0.0731 0.8304 -0.2119 0.133 Uiso 0.50 1 calc PR B 2
H86B H 0.0306 0.8401 -0.2174 0.133 Uiso 0.50 1 calc PR B 2
C87 C 0.0628(4) 0.8648(6) -0.1311(3) 0.116(5) Uani 0.50 1 d PD B 2
H87A H 0.0882 0.8406 -0.1124 0.139 Uiso 0.50 1 calc PR B 2
H87B H 0.0463 0.8119 -0.1191 0.139 Uiso 0.50 1 calc PR B 2
C88 C 0.0573(5) 0.9746(7) -0.1112(3) 0.213(9) Uani 0.50 1 d PD B 2
H88A H 0.0743 0.9906 -0.0698 0.256 Uiso 0.50 1 calc PR B 2
H88B H 0.0321 0.9844 -0.1090 0.256 Uiso 0.50 1 calc PR B 2
C89 C 0.0645(5) 1.0452(6) -0.1584(4) 0.199(10) Uani 0.50 1 d PD B 2
H89A H 0.0496 1.1130 -0.1633 0.239 Uiso 0.50 1 calc PR B 2
H89B H 0.0905 1.0665 -0.1469 0.239 Uiso 0.50 1 calc PR B 2

loop_
_atom_site_aniso_label
_atom_site_aniso_U_11
_atom_site_aniso_U_22
_atom_site_aniso_U_33
_atom_site_aniso_U_23
_atom_site_aniso_U_13
_atom_site_aniso_U_12
S1 0.01819(16) 0.02143(17) 0.0300(2) 0.00444(15) 0.00218(14) 0.00178(14)
Ge1 0.01502(7) 0.01947(8) 0.02106(8) 0.00132(6) 0.00279(6) -0.00031(6)
Pd1 0.01524(5) 0.01959(6) 0.02221(6) 0.00169(4) 0.00301(4) -0.00075(4)
P1 0.01975(17) 0.01983(18) 0.02397(19) 0.00094(15) 0.00400(14) -0.00022(14)
P2 0.01667(17) 0.02419(19) 0.0251(2) 0.00272(16) 0.00304(14) -0.00249(14)
Si1 0.0216(2) 0.0379(3) 0.0243(2) -0.00017(19) 0.00637(17) -0.00154(18)
Si2 0.01634(18) 0.0298(2) 0.0311(2) 0.00221(19) 0.00524(16) 0.00089(17)
Si3 0.0268(2) 0.0309(2) 0.0228(2) 0.00032(18) 0.00407(17) -0.00040(18)
Si4 0.0237(2) 0.0196(2) 0.0329(2) -0.00033(18) 0.00231(18) -0.00118(16)
N1 0.0172(6) 0.0282(7) 0.0239(6) 0.0019(5) 0.0053(5) -0.0002(5)
N2 0.0228(6) 0.0209(6) 0.0223(6) -0.0008(5) 0.0021(5) -0.0024(5)
C1 0.0225(7) 0.0273(8) 0.0253(8) 0.0022(6) 0.0038(6) -0.0018(6)
C2 0.0395(10) 0.0307(9) 0.0386(10) 0.0081(8) 0.0126(8) 0.0025(8)
C3 0.0525(12) 0.0466(12) 0.0427(12) 0.0178(10) 0.0149(10) -0.0013(10)
C4 0.0624(14) 0.0659(15) 0.0362(11) 0.0074(11) 0.0234(10) -0.0084(12)
C5 0.0709(15) 0.0564(14) 0.0460(13) -0.0096(11) 0.0338(12) -0.0056(12)
C6 0.0429(10) 0.0330(9) 0.0398(10) -0.0030(8) 0.0172(8) -0.0022(8)
C7 0.0218(7) 0.0187(7) 0.0394(9) 0.0015(6) 0.0075(7) 0.0005(6)
C8 0.0364(9) 0.0314(9) 0.0479(11) -0.0001(8) 0.0175(8) 0.0029(8)
C9 0.0462(12) 0.0356(10) 0.0783(17) -0.0017(11) 0.0364(12) 0.0053(9)
C10 0.0287(9) 0.0284(9) 0.0986(19) 0.0065(11) 0.0232(11) 0.0061(8)
C11 0.0253(9) 0.0322(10) 0.0737(15) 0.0045(10) -0.0002(9) 0.0021(7)
C12 0.0260(8) 0.0286(9) 0.0469(11) -0.0001(8) 0.0016(7) 0.0014(7)
C13 0.0268(8) 0.0245(8) 0.0271(8) -0.0025(6) 0.0037(6) -0.0034(6)
C14 0.0226(7) 0.0255(8) 0.0288(8) 0.0028(6) 0.0038(6) -0.0062(6)
C15 0.0201(7) 0.0307(8) 0.0248(8) 0.0054(6) 0.0053(6) 0.0002(6)
C16 0.0225(8) 0.0381(10) 0.0411(10) -0.0029(8) 0.0055(7) -0.0036(7)
C17 0.0212(8) 0.0506(12) 0.0467(11) 0.0016(9) 0.0084(8) -0.0008(8)
C18 0.0291(9) 0.0494(11) 0.0416(11) 0.0060(9) 0.0148(8) 0.0090(8)
C19 0.0361(9) 0.0400(10) 0.0365(10) -0.0014(8) 0.0131(8) 0.0035(8)
C20 0.0264(8) 0.0351(9) 0.0293(9) 0.0024(7) 0.0063(7) -0.0015(7)
C21 0.0199(7) 0.0261(8) 0.0255(8) 0.0028(6) 0.0038(6) 0.0005(6)
C22 0.0322(9) 0.0466(11) 0.0333(9) 0.0011(8) 0.0039(7) -0.0157(8)
C23 0.0401(10) 0.0599(13) 0.0320(10) -0.0043(9) -0.0018(8) -0.0155(10)
C24 0.0388(10) 0.0527(12) 0.0249(9) 0.0035(8) 0.0044(7) 0.0004(9)
C25 0.0373(10) 0.0569(13) 0.0323(10) 0.0056(9) 0.0107(8) -0.0131(9)
C26 0.0286(8) 0.0449(11) 0.0298(9) 0.0004(8) 0.0057(7) -0.0115(8)
C27 0.0382(10) 0.0479(11) 0.0275(9) 0.0088(8) 0.0089(7) 0.0030(8)
C28 0.0396(10) 0.0445(11) 0.0331(10) -0.0076(8) 0.0032(8) -0.0042(9)
C29 0.0317(9) 0.0823(17) 0.0311(10) 0.0014(10) 0.0138(8) -0.0030(10)
C30 0.0200(7) 0.0428(10) 0.0389(10) -0.0026(8) 0.0075(7) -0.0047(7)
C31 0.0312(9) 0.0362(10) 0.0529(12) -0.0028(9) 0.0112(8) 0.0057(8)
C32 0.0266(8) 0.0435(10) 0.0392(10) 0.0142(8) 0.0061(7) 0.0087(8)
C33 0.0371(10) 0.0551(13) 0.0409(11) 0.0076(9) 0.0168(8) 0.0076(9)
C34 0.0345(9) 0.0352(9) 0.0273(8) 0.0053(7) 0.0047(7) -0.0036(7)
C35 0.0539(12) 0.0449(11) 0.0274(9) -0.0059(8) 0.0057(8) -0.0078(9)
C36 0.0292(8) 0.0315(9) 0.0426(10) -0.0044(8) 0.0020(7) -0.0060(7)
C37 0.0427(10) 0.0264(8) 0.0398(10) 0.0071(8) 0.0055(8) -0.0089(8)
C38 0.0372(10) 0.0260(9) 0.0654(14) -0.0009(9) 0.0127(9) 0.0038(8)
O99 0.173(19) 0.15(2) 0.31(3) -0.059(19) 0.15(2) -0.085(16)
C96 0.100(7) 0.141(10) 0.251(18) 0.066(11) 0.077(9) 0.010(7)
C97 0.059(4) 0.178(12) 0.135(9) 0.037(9) 0.051(5) 0.002(6)
C98 0.112(8) 0.070(5) 0.140(9) -0.010(6) -0.001(7) -0.008(5)
C99 0.067(6) 0.33(2) 0.145(10) 0.009(12) 0.037(6) -0.012(9)
O89 0.233(9) 0.101(5) 0.079(4) -0.006(3) 0.066(5) 0.010(5)
C86 0.176(9) 0.081(5) 0.086(5) -0.016(4) 0.055(6) 0.021(6)
C87 0.174(12) 0.092(9) 0.081(6) 0.005(6) 0.036(7) 0.010(8)
C88 0.45(3) 0.132(10) 0.069(6) -0.006(6) 0.095(11) 0.062(14)
C89 0.30(2) 0.172(13) 0.196(15) -0.142(12) 0.186(16) -0.159(14)

loop_
_atom_type_symbol
_atom_type_description
_atom_type_scat_dispersion_real
_atom_type_scat_dispersion_imag
_atom_type_scat_source
C C 0.0033 0.0016 'International Tables Vol C Tables 4.2.6.8 and 6.1.1.4'
H H 0.0000 0.0000 'International Tables Vol C Tables 4.2.6.8 and 6.1.1.4'
N N 0.0061 0.0033 'International Tables Vol C Tables 4.2.6.8 and 6.1.1.4'
O O 0.0106 0.0060 'International Tables Vol C Tables 4.2.6.8 and 6.1.1.4'
Si Si 0.0817 0.0704 'International Tables Vol C Tables 4.2.6.8 and 6.1.1.4'
P P 0.1023 0.0942 'International Tables Vol C Tables 4.2.6.8 and 6.1.1.4'
S S 0.1246 0.1234 'International Tables Vol C Tables 4.2.6.8 and 6.1.1.4'
Ge Ge 0.1547 1.8001 'International Tables Vol C Tables 4.2.6.8 and 6.1.1.4'
Pd Pd -0.9988 1.0072 'International Tables Vol C Tables 4.2.6.8 and 6.1.1.4'

loop_
_geom_angle_atom_site_label_1
_geom_angle_atom_site_label_2
_geom_angle_atom_site_label_3
_geom_angle
_geom_angle_site_symmetry_1
_geom_angle_site_symmetry_3
_geom_angle_publ_flag
Ge1 S1 Pd1 63.390(11) . . ?
N1 Ge1 N2 108.75(6) . . ?
N1 Ge1 S1 116.77(4) . . ?
N2 Ge1 S1 109.89(4) . . ?
N1 Ge1 Pd1 120.46(4) . . ?
N2 Ge1 Pd1 128.32(4) . . ?
S1 Ge1 Pd1 61.732(12) . . ?
P1 Pd1 P2 85.887(14) . . ?
P1 Pd1 S1 169.913(14) . . ?
P2 Pd1 S1 102.927(14) . . ?
P1 Pd1 Ge1 115.458(12) . . ?
P2 Pd1 Ge1 155.312(12) . . ?
S1 Pd1 Ge1 54.878(10) . . ?
C7 P1 C1 104.34(8) . . ?
C7 P1 C13 105.19(8) . . ?
C1 P1 C13 101.37(8) . . ?
C7 P1 Pd1 121.73(5) . . ?
C1 P1 Pd1 116.51(6) . . ?
C13 P1 Pd1 105.31(5) . . ?
C15 P2 C21 106.03(7) . . ?
C15 P2 C14 105.23(7) . . ?
C21 P2 C14 104.67(8) . . ?
C15 P2 Pd1 120.68(6) . . ?
C21 P2 Pd1 112.10(5) . . ?
C14 P2 Pd1 106.85(5) . . ?
N1 Si1 C27 116.48(8) . . ?
N1 Si1 C28 109.28(8) . . ?
C27 Si1 C28 108.44(9) . . ?
N1 Si1 C29 110.20(8) . . ?
C27 Si1 C29 101.94(10) . . ?
C28 Si1 C29 110.25(10) . . ?
N1 Si2 C32 111.65(7) . . ?
N1 Si2 C30 111.53(8) . . ?
C32 Si2 C30 107.46(9) . . ?
N1 Si2 C31 112.54(8) . . ?
C32 Si2 C31 104.70(10) . . ?
C30 Si2 C31 108.60(9) . . ?
N2 Si3 C34 112.61(8) . . ?
N2 Si3 C35 110.04(8) . . ?
C34 Si3 C35 106.84(9) . . ?
N2 Si3 C33 112.49(8) . . ?
C34 Si3 C33 106.49(9) . . ?
C35 Si3 C33 108.09(10) . . ?
N2 Si4 C37 112.80(7) . . ?
N2 Si4 C38 111.36(8) . . ?
C37 Si4 C38 105.19(10) . . ?
N2 Si4 C36 111.80(8) . . ?
C37 Si4 C36 106.67(9) . . ?
C38 Si4 C36 108.66(9) . . ?
Si1 N1 Si2 118.88(8) . . ?
Si1 N1 Ge1 120.64(7) . . ?
Si2 N1 Ge1 118.97(7) . . ?
Si3 N2 Si4 119.93(8) . . ?
Si3 N2 Ge1 116.59(7) . . ?
Si4 N2 Ge1 116.47(7) . . ?
C6 C1 C2 119.05(17) . . ?
C6 C1 P1 120.40(13) . . ?
C2 C1 P1 120.47(13) . . ?
C3 C2 C1 120.53(19) . . ?
C4 C3 C2 120.3(2) . . ?
C3 C4 C5 120.0(2) . . ?
C4 C5 C6 120.2(2) . . ?
C1 C6 C5 119.96(19) . . ?
C8 C7 C12 118.66(16) . . ?
C8 C7 P1 120.22(14) . . ?
C12 C7 P1 120.88(14) . . ?
C7 C8 C9 120.3(2) . . ?
C10 C9 C8 120.4(2) . . ?
C11 C10 C9 120.05(19) . . ?
C10 C11 C12 120.4(2) . . ?
C11 C12 C7 120.3(2) . . ?
C14 C13 P1 109.15(11) . . ?
C13 C14 P2 108.89(11) . . ?
C20 C15 C16 119.15(16) . . ?
C20 C15 P2 117.87(12) . . ?
C16 C15 P2 122.98(14) . . ?
C17 C16 C15 119.98(18) . . ?
C18 C17 C16 120.44(17) . . ?
C19 C18 C17 119.88(17) . . ?
C18 C19 C20 120.20(18) . . ?
C15 C20 C19 120.35(16) . . ?
C26 C21 C22 118.10(16) . . ?
C26 C21 P2 118.62(13) . . ?
C22 C21 P2 123.27(13) . . ?
C23 C22 C21 120.59(17) . . ?
C24 C23 C22 120.63(18) . . ?
C23 C24 C25 119.51(18) . . ?
C24 C25 C26 120.14(18) . . ?
C25 C26 C21 121.01(17) . . ?
C99 O99 C96 106.0(3) . . ?
O99 C96 C97 105.3(4) . . ?
C96 C97 C98 103.1(4) . . ?
C99 C98 C97 105.2(3) . . ?
O99 C99 C98 108.2(3) . . ?
C86 O89 C89 107.1(3) . . ?
O89 C86 C87 108.9(3) . . ?
C86 C87 C88 104.8(4) . . ?
C87 C88 C89 104.3(4) . . ?
O89 C89 C88 106.2(4) . . ?

loop_
_geom_bond_atom_site_label_1
_geom_bond_atom_site_label_2
_geom_bond_distance
_geom_bond_site_symmetry_2
_geom_bond_publ_flag
S1 Ge1 2.1996(4) . ?
S1 Pd1 2.3685(4) . ?
Ge1 N1 1.8701(13) . ?
Ge1 N2 1.8736(13) . ?
Ge1 Pd1 2.4043(2) . ?
Pd1 P1 2.2648(4) . ?
Pd1 P2 2.3454(4) . ?
P1 C7 1.8208(16) . ?
P1 C1 1.8214(17) . ?
P1 C13 1.8519(16) . ?
P2 C15 1.8227(17) . ?
P2 C21 1.8296(17) . ?
P2 C14 1.8464(16) . ?
Si1 N1 1.7527(14) . ?
Si1 C27 1.873(2) . ?
Si1 C28 1.875(2) . ?
Si1 C29 1.879(2) . ?
Si2 N1 1.7573(13) . ?
Si2 C32 1.8593(19) . ?
Si2 C30 1.8691(18) . ?
Si2 C31 1.882(2) . ?
Si3 N2 1.7489(14) . ?
Si3 C34 1.8668(18) . ?
Si3 C35 1.8684(19) . ?
Si3 C33 1.872(2) . ?
Si4 N2 1.7546(14) . ?
Si4 C37 1.866(2) . ?
Si4 C38 1.868(2) . ?
Si4 C36 1.8796(18) . ?
C1 C6 1.381(2) . ?
C1 C2 1.397(2) . ?
C2 C3 1.377(3) . ?
C3 C4 1.375(3) . ?
C4 C5 1.377(3) . ?
C5 C6 1.398(3) . ?
C7 C8 1.391(3) . ?
C7 C12 1.394(2) . ?
C8 C9 1.393(3) . ?
C9 C10 1.372(3) . ?
C10 C11 1.371(3) . ?
C11 C12 1.392(3) . ?
C13 C14 1.532(2) . ?
C15 C20 1.391(2) . ?
C15 C16 1.403(2) . ?
C16 C17 1.388(3) . ?
C17 C18 1.385(3) . ?
C18 C19 1.383(3) . ?
C19 C20 1.393(3) . ?
C21 C26 1.392(2) . ?
C21 C22 1.393(2) . ?
C22 C23 1.385(3) . ?
C23 C24 1.378(3) . ?
C24 C25 1.379(3) . ?
C25 C26 1.387(3) . ?
O99 C99 1.410(4) . ?
O99 C96 1.427(5) . ?
C96 C97 1.441(5) . ?
C97 C98 1.445(5) . ?
C98 C99 1.435(4) . ?
O89 C86 1.397(4) . ?
O89 C89 1.414(4) . ?
C86 C87 1.432(4) . ?
C87 C88 1.437(5) . ?
C88 C89 1.444(5) . ?
